data_1564037
loop_
_publ_author_name
'Mukherjee, Jhumpa'
'Sengupta, Arunava'
'Mukherjee, Rabindranath'

_publ_section_title
;
 Five-coordinate [(L2)2CuII(X)]z+ (X&#x00A0;=&#x00A0;H2O,
 z&#x00A0;=&#x00A0;2; X&#x00A0;=&#x00A0;N3&#x2212;, SCN&#x2212;,
 NO2&#x2212;, MeCO2&#x2212;, Cl&#x2212;, Br&#x2212;, z&#x00A0;=&#x00A0;1;
 L2&#x00A0;=&#x00A0;1-benzyl-[3-(2-pyridyl)]pyrazole) complexes:
 Structural index, EPR and redox potential correlations
;
_journal_name_full 'Inorganica Chimica Acta'
_journal_page_first 119899
_journal_paper_doi 10.1016/j.ica.2020.119899
_journal_volume 513
_journal_year 2020
_chemical_formula_moiety 'C30 H26 Cl Cu N6, Cl O4, C2 H3 N'
_chemical_formula_sum 'C32 H29 Cl2 Cu N7 O4'
_chemical_formula_weight 710.06
_space_group_crystal_system monoclinic
_space_group_IT_number 14
_space_group_name_Hall '-P 2ybc'
_space_group_name_H-M_alt 'P 1 21/c 1'
_atom_sites_solution_hydrogens geom
_atom_sites_solution_primary dual
_cell_angle_alpha 90
_cell_angle_beta 106.626(3)
_cell_angle_gamma 90
_cell_formula_units_Z 4
_cell_length_a 13.9709(13)
_cell_length_b 15.0437(15)
_cell_length_c 15.3931(14)
_cell_measurement_reflns_used 7697
_cell_measurement_temperature 100(2)
_cell_measurement_theta_max 28.062
_cell_measurement_theta_min 2.368
_cell_volume 3100.0(5)
_computing_cell_refinement 'SAINT V6.36A (?, 2016)'
_computing_data_collection 'Bruker SMART APEX'
_computing_data_reduction 'SAINT V6.36A (?, 2016)'
_computing_molecular_graphics 'Olex2 (Dolomanov et al., 2009)'
_computing_publication_material 'Olex2 (Dolomanov et al., 2009)'
_computing_structure_refinement 'ShelXL (Sheldrick, 2015)'
_computing_structure_solution 'ShelXT (Sheldrick, 2015)'
_diffrn_ambient_temperature 100(2)
_diffrn_measured_fraction_theta_full 0.999
_diffrn_measured_fraction_theta_max 0.997
_diffrn_measurement_device_type 'CCD area detector'
_diffrn_measurement_method 'phi and omega scans'
_diffrn_radiation_type MoK\a
_diffrn_radiation_wavelength 0.71073
_diffrn_reflns_av_R_equivalents 0.0577
_diffrn_reflns_av_unetI/netI 0.0400
_diffrn_reflns_Laue_measured_fraction_full 0.999
_diffrn_reflns_Laue_measured_fraction_max 0.997
_diffrn_reflns_limit_h_max 18
_diffrn_reflns_limit_h_min -18
_diffrn_reflns_limit_k_max 20
_diffrn_reflns_limit_k_min -20
_diffrn_reflns_limit_l_max 20
_diffrn_reflns_limit_l_min -20
_diffrn_reflns_number 46540
_diffrn_reflns_point_group_measured_fraction_full 0.999
_diffrn_reflns_point_group_measured_fraction_max 0.997
_diffrn_reflns_theta_full 25.242
_diffrn_reflns_theta_max 28.315
_diffrn_reflns_theta_min 2.694
_diffrn_source 'fine focused sealed tube'
_exptl_absorpt_coefficient_mu 0.928
_exptl_absorpt_correction_T_max 0.935
_exptl_absorpt_correction_T_min 0.694942
_exptl_absorpt_correction_type empirical
_exptl_crystal_colour green
_exptl_crystal_density_diffrn 1.521
_exptl_crystal_density_meas .
_exptl_crystal_density_method 'not measured'
_exptl_crystal_description block
_exptl_crystal_F_000 1460
_exptl_crystal_size_max 0.20
_exptl_crystal_size_mid 0.15
_exptl_crystal_size_min 0.08
_exptl_transmission_factor_max 28.31
_exptl_transmission_factor_min 1.79
_refine_diff_density_max 0.385
_refine_diff_density_min -0.507
_refine_diff_density_rms 0.078
_refine_ls_extinction_coef .
_refine_ls_extinction_method none
_refine_ls_goodness_of_fit_ref 1.097
_refine_ls_hydrogen_treatment constr
_refine_ls_matrix_type full
_refine_ls_number_parameters 416
_refine_ls_number_reflns 7697
_refine_ls_number_restraints 0
_refine_ls_restrained_S_all 1.097
_refine_ls_R_factor_all 0.0664
_refine_ls_R_factor_gt 0.0448
_refine_ls_shift/su_max 0.001
_refine_ls_shift/su_mean 0.000
_refine_ls_structure_factor_coef Fsqd
_refine_ls_weighting_details 'w=1/[\s^2^(Fo^2^)+(0.0136P)^2^+5.1108P] where P=(Fo^2^+2Fc^2^)/3'
_refine_ls_weighting_scheme calc
_refine_ls_wR_factor_gt 0.0830
_refine_ls_wR_factor_ref 0.0935
_reflns_Friedel_coverage 0.000
_reflns_Friedel_fraction_full .
_reflns_Friedel_fraction_max .
_reflns_number_gt 6035
_reflns_number_total 7697
_reflns_threshold_expression 'I > 2\s(I)'
_cod_data_source_file 1.cif
_cod_data_source_block 6
_cod_database_code 1564037
_shelx_space_group_comment
;
The symmetry employed for this shelxl refinement is uniquely defined
by the following loop, which should always be used as a source of
symmetry information in preference to the above space-group names.
They are only intended as comments.
;
_shelx_estimated_absorpt_t_max 0.935
_shelx_estimated_absorpt_t_min 0.912
_olex2_refinement_description
;
1. Fixed Uiso
 At 1.2 times of:
  All C(H) groups, All C(H,H) groups
 At 1.5 times of:
  All C(H,H,H) groups
2.a Secondary CH2 refined with riding coordinates:
 C00T(H00A,H00B), C011(H01A,H01B)
2.b Aromatic/amide H refined with riding coordinates:
 C00H(H00H), C00K(H00K), C00L(H00L), C00M(H00M), C00N(H00N), C00O(H00O),
 C00P(H00P), C00Q(H00Q), C00R(H00R), C00S(H00S), C00U(H00U), C00W(H00W),
 C00X(H00X), C00Y(H00Y), C00Z(H00Z), C010(H010), C012(H012), C014(H014),
 C016(H016), C017(H017), C018(H018), C01A(H01C)
2.c Idealised Me refined as rotating group:
 C019(H01D,H01E,H01F)
;

loop_
_space_group_symop_operation_xyz
'x, y, z'
'-x, y+1/2, -z+1/2'
'-x, -y, -z'
'x, -y-1/2, z-1/2'

loop_
_atom_site_label
_atom_site_type_symbol
_atom_site_fract_x
_atom_site_fract_y
_atom_site_fract_z
_atom_site_U_iso_or_equiv
_atom_site_adp_type
_atom_site_occupancy
_atom_site_site_symmetry_order
_atom_site_calc_flag
_atom_site_refinement_flags_posn
_atom_site_refinement_flags_adp
_atom_site_refinement_flags_occupancy
_atom_site_disorder_assembly
_atom_site_disorder_group
Cu1 Cu 0.37526(2) 0.14725(2) 0.33578(2) 0.01711(8) Uani 1 1 d . . . . .
Cl1 Cl 0.49855(5) 0.15605(4) 0.26516(4) 0.02350(13) Uani 1 1 d . . . . .
Cl2 Cl 0.24385(5) 0.63819(5) 0.48620(4) 0.02908(15) Uani 1 1 d . . . . .
N1 N 0.37517(14) 0.01480(13) 0.32971(13) 0.0170(4) Uani 1 1 d . . . . .
N4 N 0.37965(15) 0.27880(13) 0.35229(13) 0.0192(4) Uani 1 1 d . . . . .
N5 N 0.22499(15) 0.18377(14) 0.25773(13) 0.0182(4) Uani 1 1 d . . . . .
O4 O 0.28086(16) 0.56216(14) 0.54190(13) 0.0375(5) Uani 1 1 d . . . . .
N2 N 0.36182(15) 0.11594(14) 0.46617(13) 0.0190(4) Uani 1 1 d . . . . .
O1 O 0.31851(16) 0.66839(15) 0.44596(15) 0.0417(5) Uani 1 1 d . . . . .
N6 N 0.13575(15) 0.15149(14) 0.20866(13) 0.0199(4) Uani 1 1 d . . . . .
N3 N 0.35781(16) 0.15253(15) 0.54575(13) 0.0235(5) Uani 1 1 d . . . . .
C00C C 0.37827(17) -0.02854(16) 0.40725(16) 0.0191(5) Uani 1 1 d . . . . .
C00D C 0.29385(18) 0.32451(16) 0.31795(15) 0.0175(5) Uani 1 1 d . . . . .
O3 O 0.15643(17) 0.61486(19) 0.41543(16) 0.0585(7) Uani 1 1 d . . . . .
C00F C 0.20844(18) 0.27052(16) 0.26903(15) 0.0182(5) Uani 1 1 d . . . . .
C00G C 0.37040(17) 0.02804(17) 0.48158(16) 0.0195(5) Uani 1 1 d . . . . .
C00H C 0.38026(18) -0.03277(17) 0.25739(17) 0.0217(5) Uani 1 1 d . . . . .
H00H H 0.377125 -0.003246 0.203567 0.026 Uiso 1 1 calc R . . . .
C00I C 0.12171(18) -0.00099(17) 0.26509(17) 0.0221(5) Uani 1 1 d . . . . .
N00J N 0.1486(2) 0.9859(2) 0.63975(18) 0.0428(7) Uani 1 1 d . . . . .
C00K C 0.06480(19) 0.21515(18) 0.19004(17) 0.0246(5) Uani 1 1 d . . . . .
H00K H -0.001981 0.207611 0.157762 0.030 Uiso 1 1 calc R . . . .
C00L C 0.2900(2) 0.41610(17) 0.32752(16) 0.0227(5) Uani 1 1 d . . . . .
H00L H 0.230108 0.446489 0.304750 0.027 Uiso 1 1 calc R . . . .
C00M C 0.10914(19) 0.29324(18) 0.22745(17) 0.0250(5) Uani 1 1 d . . . . .
H00M H 0.079478 0.348832 0.225460 0.030 Uiso 1 1 calc R . . . .
C00N C 0.38862(18) -0.12033(17) 0.41450(18) 0.0231(5) Uani 1 1 d . . . . .
H00N H 0.390915 -0.148927 0.468624 0.028 Uiso 1 1 calc R . . . .
C00O C 0.14543(19) -0.09035(18) 0.26311(18) 0.0265(6) Uani 1 1 d . . . . .
H00O H 0.160262 -0.113885 0.212607 0.032 Uiso 1 1 calc R . . . .
C00P C 0.3765(2) 0.46167(17) 0.37137(17) 0.0248(5) Uani 1 1 d . . . . .
H00P H 0.375372 0.523089 0.377871 0.030 Uiso 1 1 calc R . . . .
C00Q C 0.46332(19) 0.32375(17) 0.39493(17) 0.0234(5) Uani 1 1 d . . . . .
H00Q H 0.522385 0.292218 0.418122 0.028 Uiso 1 1 calc R . . . .
C00R C 0.37122(19) 0.00818(19) 0.57044(17) 0.0265(6) Uani 1 1 d . . . . .
H00R H 0.376442 -0.047442 0.597768 0.032 Uiso 1 1 calc R . . . .
C00S C 0.3900(2) -0.12416(18) 0.26037(19) 0.0269(6) Uani 1 1 d . . . . .
H00S H 0.392840 -0.155517 0.209101 0.032 Uiso 1 1 calc R . . . .
C00T C 0.1220(2) 0.05758(17) 0.18517(16) 0.0232(5) Uani 1 1 d . . . . .
H00A H 0.175152 0.038353 0.160512 0.028 Uiso 1 1 calc R . . . .
H00B H 0.059189 0.050065 0.138289 0.028 Uiso 1 1 calc R . . . .
C00U C 0.39546(19) -0.16847(17) 0.33999(19) 0.0266(6) Uani 1 1 d . . . . .
H00U H 0.403620 -0.229841 0.343554 0.032 Uiso 1 1 calc R . . . .
C00V C 0.2281(2) 0.27011(18) 0.51738(16) 0.0257(6) Uani 1 1 d . . . . .
C00W C 0.1471(2) -0.14462(19) 0.3363(2) 0.0304(6) Uani 1 1 d . . . . .
H00W H 0.163741 -0.204348 0.334858 0.036 Uiso 1 1 calc R . . . .
C00X C 0.4645(2) 0.41477(18) 0.40542(17) 0.0250(5) Uani 1 1 d . . . . .
H00X H 0.523451 0.444161 0.434848 0.030 Uiso 1 1 calc R . . . .
C00Y C 0.3627(2) 0.0887(2) 0.60800(17) 0.0283(6) Uani 1 1 d . . . . .
H00Y H 0.360500 0.097958 0.667138 0.034 Uiso 1 1 calc R . . . .
C00Z C 0.0975(2) 0.03283(19) 0.34033(18) 0.0286(6) Uani 1 1 d . . . . .
H00Z H 0.080598 0.092472 0.341943 0.034 Uiso 1 1 calc R . . . .
C010 C 0.1242(2) -0.1108(2) 0.4112(2) 0.0315(6) Uani 1 1 d . . . . .
H010 H 0.126002 -0.147412 0.460307 0.038 Uiso 1 1 calc R . . . .
C011 C 0.3372(2) 0.24595(18) 0.55507(18) 0.0288(6) Uani 1 1 d . . . . .
H01A H 0.375785 0.280898 0.524149 0.035 Uiso 1 1 calc R . . . .
H01B H 0.359202 0.261714 0.618812 0.035 Uiso 1 1 calc R . . . .
C012 C 0.1530(2) 0.2069(2) 0.50432(18) 0.0304(6) Uani 1 1 d . . . . .
H012 H 0.169082 0.147470 0.517619 0.037 Uiso 1 1 calc R . . . .
C013 C 0.1779(2) 0.9187(2) 0.66842(19) 0.0323(6) Uani 1 1 d . . . . .
C014 C 0.0987(2) -0.0224(2) 0.41306(19) 0.0317(6) Uani 1 1 d . . . . .
H014 H 0.082142 0.000389 0.463086 0.038 Uiso 1 1 calc R . . . .
O2 O 0.2218(3) 0.7068(2) 0.54059(19) 0.0910(12) Uani 1 1 d . . . . .
C016 C 0.2030(3) 0.3586(2) 0.49825(19) 0.0393(8) Uani 1 1 d . . . . .
H016 H 0.253018 0.401295 0.507633 0.047 Uiso 1 1 calc R . . . .
C017 C 0.0537(2) 0.2327(3) 0.4713(2) 0.0445(8) Uani 1 1 d . . . . .
H017 H 0.003314 0.190323 0.461959 0.053 Uiso 1 1 calc R . . . .
C018 C 0.1041(3) 0.3837(3) 0.4654(2) 0.0575(12) Uani 1 1 d . . . . .
H018 H 0.087885 0.443081 0.452054 0.069 Uiso 1 1 calc R . . . .
C019 C 0.2183(3) 0.8341(2) 0.7069(2) 0.0550(10) Uani 1 1 d . . . . .
H01D H 0.168550 0.788646 0.686975 0.083 Uiso 1 1 calc GR . . . .
H01E H 0.237248 0.837799 0.771859 0.083 Uiso 1 1 calc GR . . . .
H01F H 0.275804 0.819634 0.687360 0.083 Uiso 1 1 calc GR . . . .
C01A C 0.0296(3) 0.3210(3) 0.4522(2) 0.0579(12) Uani 1 1 d . . . . .
H01C H -0.037020 0.338055 0.430550 0.069 Uiso 1 1 calc R . . . .

loop_
_atom_site_aniso_label
_atom_site_aniso_U_11
_atom_site_aniso_U_22
_atom_site_aniso_U_33
_atom_site_aniso_U_23
_atom_site_aniso_U_13
_atom_site_aniso_U_12
Cu1 0.01856(15) 0.01589(14) 0.01634(14) -0.00022(11) 0.00412(11) -0.00097(11)
Cl1 0.0251(3) 0.0215(3) 0.0269(3) 0.0052(2) 0.0123(2) 0.0006(2)
Cl2 0.0326(4) 0.0301(3) 0.0230(3) 0.0022(3) 0.0055(3) 0.0099(3)
N1 0.0161(10) 0.0164(10) 0.0185(9) -0.0006(8) 0.0050(8) -0.0021(8)
N4 0.0195(10) 0.0182(10) 0.0192(10) -0.0012(8) 0.0044(8) -0.0022(8)
N5 0.0178(10) 0.0210(10) 0.0140(9) 0.0006(8) 0.0019(8) -0.0021(8)
O4 0.0409(12) 0.0337(11) 0.0314(11) 0.0117(9) -0.0002(9) 0.0004(9)
N2 0.0189(10) 0.0245(11) 0.0134(9) -0.0028(8) 0.0043(8) -0.0017(8)
O1 0.0347(12) 0.0418(13) 0.0465(13) 0.0124(10) 0.0080(10) -0.0041(10)
N6 0.0184(10) 0.0246(11) 0.0151(9) 0.0004(8) 0.0021(8) -0.0024(8)
N3 0.0218(11) 0.0344(12) 0.0145(9) -0.0058(9) 0.0052(8) 0.0001(9)
C00C 0.0140(11) 0.0228(12) 0.0202(11) 0.0026(9) 0.0043(9) -0.0012(9)
C00D 0.0215(12) 0.0212(12) 0.0117(10) 0.0016(9) 0.0076(9) 0.0014(9)
O3 0.0309(12) 0.086(2) 0.0465(14) 0.0230(14) -0.0084(11) -0.0068(12)
C00F 0.0194(12) 0.0205(12) 0.0147(10) 0.0021(9) 0.0046(9) 0.0007(9)
C00G 0.0133(11) 0.0257(13) 0.0191(11) 0.0025(10) 0.0038(9) -0.0004(9)
C00H 0.0227(13) 0.0225(13) 0.0208(12) -0.0032(10) 0.0075(10) -0.0039(10)
C00I 0.0160(12) 0.0249(13) 0.0228(12) 0.0004(10) 0.0011(10) -0.0047(10)
N00J 0.0422(16) 0.0480(17) 0.0363(14) -0.0013(13) 0.0083(12) 0.0029(13)
C00K 0.0183(12) 0.0305(14) 0.0215(12) 0.0017(11) 0.0001(10) 0.0001(10)
C00L 0.0265(13) 0.0220(13) 0.0195(12) 0.0008(10) 0.0066(10) 0.0030(10)
C00M 0.0226(13) 0.0260(13) 0.0245(13) 0.0002(10) 0.0035(10) 0.0037(10)
C00N 0.0195(12) 0.0216(12) 0.0287(13) 0.0056(10) 0.0075(10) -0.0008(10)
C00O 0.0228(13) 0.0262(13) 0.0281(13) -0.0024(11) 0.0036(11) -0.0059(11)
C00P 0.0332(15) 0.0185(12) 0.0237(12) -0.0017(10) 0.0097(11) -0.0025(10)
C00Q 0.0208(13) 0.0237(13) 0.0242(12) -0.0023(10) 0.0039(10) -0.0021(10)
C00R 0.0212(13) 0.0371(15) 0.0221(12) 0.0101(11) 0.0077(10) 0.0039(11)
C00S 0.0259(14) 0.0258(14) 0.0304(14) -0.0100(11) 0.0105(11) -0.0031(11)
C00T 0.0244(13) 0.0234(13) 0.0191(12) -0.0028(10) 0.0021(10) -0.0044(10)
C00U 0.0220(13) 0.0164(12) 0.0418(15) 0.0000(11) 0.0099(12) -0.0010(10)
C00V 0.0349(15) 0.0293(14) 0.0167(11) -0.0023(10) 0.0137(11) 0.0030(11)
C00W 0.0235(13) 0.0245(14) 0.0404(15) 0.0039(12) 0.0049(12) -0.0052(11)
C00X 0.0266(14) 0.0260(13) 0.0229(12) -0.0062(11) 0.0079(11) -0.0085(11)
C00Y 0.0239(13) 0.0478(17) 0.0131(11) 0.0016(11) 0.0052(10) 0.0016(12)
C00Z 0.0297(14) 0.0274(14) 0.0291(14) 0.0019(11) 0.0093(12) 0.0014(11)
C010 0.0218(13) 0.0376(16) 0.0339(15) 0.0117(13) 0.0058(12) -0.0057(12)
C011 0.0318(15) 0.0318(15) 0.0256(13) -0.0135(11) 0.0128(12) -0.0076(12)
C012 0.0282(15) 0.0396(16) 0.0241(13) 0.0008(12) 0.0084(11) 0.0025(12)
C013 0.0307(15) 0.0416(18) 0.0240(13) -0.0051(13) 0.0071(12) -0.0050(13)
C014 0.0303(15) 0.0389(17) 0.0287(14) 0.0051(12) 0.0131(12) -0.0026(12)
O2 0.163(3) 0.065(2) 0.0529(17) -0.0024(15) 0.044(2) 0.059(2)
C016 0.070(2) 0.0295(16) 0.0252(14) -0.0014(12) 0.0253(15) 0.0058(15)
C017 0.0294(16) 0.075(3) 0.0293(15) 0.0003(16) 0.0091(13) 0.0069(16)
C018 0.093(3) 0.058(2) 0.0248(16) 0.0108(16) 0.0229(19) 0.043(2)
C019 0.083(3) 0.043(2) 0.0367(18) 0.0024(15) 0.0139(18) 0.0080(19)
C01A 0.052(2) 0.098(3) 0.0219(15) 0.0053(18) 0.0074(15) 0.039(2)

loop_
_atom_type_symbol
_atom_type_description
_atom_type_scat_dispersion_real
_atom_type_scat_dispersion_imag
_atom_type_scat_source
C C 0.0033 0.0016 'International Tables Vol C Tables 4.2.6.8 and 6.1.1.4'
H H 0.0000 0.0000 'International Tables Vol C Tables 4.2.6.8 and 6.1.1.4'
Cl Cl 0.1484 0.1585 'International Tables Vol C Tables 4.2.6.8 and 6.1.1.4'
Cu Cu 0.3201 1.2651 'International Tables Vol C Tables 4.2.6.8 and 6.1.1.4'
N N 0.0061 0.0033 'International Tables Vol C Tables 4.2.6.8 and 6.1.1.4'
O O 0.0106 0.0060 'International Tables Vol C Tables 4.2.6.8 and 6.1.1.4'

loop_
_geom_angle_atom_site_label_1
_geom_angle_atom_site_label_2
_geom_angle_atom_site_label_3
_geom_angle
_geom_angle_site_symmetry_1
_geom_angle_site_symmetry_3
N1 Cu1 Cl1 91.49(6) . .
N1 Cu1 N5 103.85(8) . .
N1 Cu1 N2 79.83(8) . .
N4 Cu1 Cl1 90.19(6) . .
N4 Cu1 N1 175.53(8) . .
N4 Cu1 N5 78.98(8) . .
N4 Cu1 N2 96.17(8) . .
N5 Cu1 Cl1 117.57(6) . .
N2 Cu1 Cl1 138.12(6) . .
N2 Cu1 N5 104.27(8) . .
O1 Cl2 O4 109.22(13) . .
O3 Cl2 O4 110.08(14) . .
O3 Cl2 O1 108.54(14) . .
O2 Cl2 O4 109.24(15) . .
O2 Cl2 O1 109.49(19) . .
O2 Cl2 O3 110.3(2) . .
C00C N1 Cu1 116.22(16) . .
C00H N1 Cu1 124.88(17) . .
C00H N1 C00C 118.7(2) . .
C00D N4 Cu1 117.62(16) . .
C00Q N4 Cu1 123.43(17) . .
C00Q N4 C00D 118.9(2) . .
N6 N5 Cu1 144.20(16) . .
C00F N5 Cu1 110.42(15) . .
C00F N5 N6 104.83(19) . .
N3 N2 Cu1 143.19(17) . .
C00G N2 Cu1 110.99(15) . .
C00G N2 N3 105.3(2) . .
N5 N6 C00T 121.5(2) . .
C00K N6 N5 111.6(2) . .
C00K N6 C00T 126.8(2) . .
N2 N3 C011 122.9(2) . .
C00Y N3 N2 110.3(2) . .
C00Y N3 C011 126.4(2) . .
N1 C00C C00G 115.0(2) . .
N1 C00C C00N 121.8(2) . .
C00N C00C C00G 123.2(2) . .
N4 C00D C00F 114.9(2) . .
N4 C00D C00L 121.3(2) . .
C00L C00D C00F 123.8(2) . .
N5 C00F C00D 117.4(2) . .
N5 C00F C00M 111.3(2) . .
C00M C00F C00D 131.2(2) . .
N2 C00G C00C 117.4(2) . .
N2 C00G C00R 111.0(2) . .
C00R C00G C00C 131.6(2) . .
N1 C00H C00S 122.1(2) . .
C00O C00I C00T 119.3(2) . .
C00O C00I C00Z 119.3(2) . .
C00Z C00I C00T 121.4(2) . .
N6 C00K C00M 107.6(2) . .
C00P C00L C00D 119.2(2) . .
C00K C00M C00F 104.6(2) . .
C00U C00N C00C 119.0(2) . .
C00W C00O C00I 120.1(3) . .
C00X C00P C00L 119.3(2) . .
N4 C00Q C00X 122.4(2) . .
C00Y C00R C00G 104.4(2) . .
C00U C00S C00H 119.4(2) . .
N6 C00T C00I 113.2(2) . .
C00S C00U C00N 119.0(2) . .
C012 C00V C011 121.9(3) . .
C016 C00V C011 118.6(3) . .
C016 C00V C012 119.5(3) . .
C010 C00W C00O 120.5(3) . .
C00Q C00X C00P 118.8(2) . .
N3 C00Y C00R 109.0(2) . .
C014 C00Z C00I 120.1(3) . .
C00W C010 C014 119.8(3) . .
N3 C011 C00V 113.7(2) . .
C00V C012 C017 119.7(3) . .
N00J C013 C019 178.2(4) . .
C010 C014 C00Z 120.2(3) . .
C018 C016 C00V 120.4(3) . .
C01A C017 C012 120.3(4) . .
C01A C018 C016 120.1(3) . .
C018 C01A C017 119.9(3) . .

loop_
_geom_bond_atom_site_label_1
_geom_bond_atom_site_label_2
_geom_bond_distance
_geom_bond_site_symmetry_2
Cu1 Cl1 2.2885(7) .
Cu1 N1 1.995(2) .
Cu1 N4 1.994(2) .
Cu1 N5 2.170(2) .
Cu1 N2 2.122(2) .
Cl2 O4 1.434(2) .
Cl2 O1 1.431(2) .
Cl2 O3 1.428(2) .
Cl2 O2 1.417(3) .
N1 C00C 1.350(3) .
N1 C00H 1.342(3) .
N4 C00D 1.351(3) .
N4 C00Q 1.347(3) .
N5 N6 1.350(3) .
N5 C00F 1.345(3) .
N2 N3 1.359(3) .
N2 C00G 1.343(3) .
N6 C00K 1.349(3) .
N6 C00T 1.457(3) .
N3 C00Y 1.345(3) .
N3 C011 1.450(3) .
C00C C00G 1.455(3) .
C00C C00N 1.389(3) .
C00D C00F 1.462(3) .
C00D C00L 1.388(3) .
C00F C00M 1.394(3) .
C00G C00R 1.397(3) .
C00H C00S 1.381(4) .
C00I C00O 1.387(4) .
C00I C00T 1.514(3) .
C00I C00Z 1.392(4) .
N00J C013 1.131(4) .
C00K C00M 1.375(4) .
C00L C00P 1.385(4) .
C00N C00U 1.383(4) .
C00O C00W 1.386(4) .
C00P C00X 1.385(4) .
C00Q C00X 1.378(4) .
C00R C00Y 1.362(4) .
C00S C00U 1.378(4) .
C00V C011 1.512(4) .
C00V C012 1.387(4) .
C00V C016 1.387(4) .
C00W C010 1.379(4) .
C00Z C014 1.390(4) .
C010 C014 1.379(4) .
C012 C017 1.389(4) .
C013 C019 1.449(5) .
C016 C018 1.380(5) .
C017 C01A 1.381(5) .
C018 C01A 1.377(6) .
